data_2023145
loop_
_publ_author_name
'N\"ather, Christian'
'Jochim, Aleksej'

_publ_section_title
;
 Synthesis, crystal structure and thermal properties of a new polymorphic
 modification of diisothiocyanatotetrakis(4-methylpyridine)cobalt(II)
;
_journal_coeditor_code JP2006
_journal_issue 6
_journal_name_full 'Acta Crystallographica Section E Crystallographic Communications'
_journal_page_first 677
_journal_page_last 681
_journal_paper_doi 10.1107/S2056989024004997
_journal_volume 80
_journal_year 2024
_chemical_formula_iupac '[Co (N C S)2 (C6 H7 N1)4]'
_chemical_formula_moiety 'C26 H28 Co N6 S2'
_chemical_formula_sum 'C26 H28 Co N6 S2'
_chemical_formula_weight 547.59
_chemical_name_systematic
;
Diisothiocyanatotetrakis(4-methylpyridine)cobalt(II)
;
_space_group_crystal_system monoclinic
_space_group_IT_number 14
_space_group_name_Hall '-P 2ybc'
_space_group_name_H-M_alt 'P 1 21/c 1'
_atom_sites_solution_hydrogens geom
_audit_creation_method SHELXL-2016/6
_cell_angle_alpha 90
_cell_angle_beta 113.370(3)
_cell_angle_gamma 90
_cell_formula_units_Z 4
_cell_length_a 19.0089(7)
_cell_length_b 9.7403(3)
_cell_length_c 16.7516(6)
_cell_measurement_reflns_used 22661
_cell_measurement_temperature 200(2)
_cell_measurement_theta_max 26.005
_cell_measurement_theta_min 2.434
_cell_volume 2847.15(18)
_computing_cell_refinement
;
X-AREA (Stoe, 2008)
;
_computing_data_collection
;
X-AREA (Stoe, 2008)
;
_computing_data_reduction
;
X-AREA (Stoe, 2008)
;
_computing_molecular_graphics
;
DIAMOND (Brandenburg & Putz, 1999) and XP in SHELXTL-PC (Sheldrick,
2008)
;
_computing_publication_material
;
Publcif (Westrip, 2010)
;
_computing_structure_refinement
;
<i>SHELXL2016/6</i> (Sheldrick, 2015b)
;
_computing_structure_solution
;
<i>SHELXT2014/4</i> (Sheldrick, 2015a)
;
_diffrn_ambient_temperature 200(2)
_diffrn_measured_fraction_theta_full 0.993
_diffrn_measured_fraction_theta_max 0.993
_diffrn_measurement_device_type 'Stoe IPDS-2'
_diffrn_measurement_method 'Omega scans'
_diffrn_radiation_type MoK\a
_diffrn_radiation_wavelength 0.71073
_diffrn_reflns_av_R_equivalents 0.0751
_diffrn_reflns_av_unetI/netI 0.0396
_diffrn_reflns_limit_h_max 23
_diffrn_reflns_limit_h_min -23
_diffrn_reflns_limit_k_max 11
_diffrn_reflns_limit_k_min -12
_diffrn_reflns_limit_l_max 20
_diffrn_reflns_limit_l_min -19
_diffrn_reflns_number 22646
_diffrn_reflns_theta_full 25.242
_diffrn_reflns_theta_max 26.005
_diffrn_reflns_theta_min 2.434
_exptl_absorpt_coefficient_mu 0.774
_exptl_absorpt_correction_T_max 0.9417
_exptl_absorpt_correction_T_min 0.7347
_exptl_absorpt_correction_type numerical
_exptl_absorpt_process_details
;
(X-Red and X-Shape; Stoe, 2008)
;
_exptl_crystal_colour red
_exptl_crystal_density_diffrn 1.277
_exptl_crystal_description plate
_exptl_crystal_F_000 1140
_exptl_crystal_size_max 0.14
_exptl_crystal_size_mid 0.10
_exptl_crystal_size_min 0.06
_refine_diff_density_max 0.374
_refine_diff_density_min -0.338
_refine_ls_extinction_coef 0.020(2)
_refine_ls_extinction_expression Fc^*^=kFc[1+0.001xFc^2^\l^3^/sin(2\q)]^-1/4^
_refine_ls_extinction_method
;
<i>SHELXL2016/6</i> (Sheldrick, 2015b)
;
_refine_ls_goodness_of_fit_ref 1.099
_refine_ls_hydrogen_treatment constr
_refine_ls_matrix_type full
_refine_ls_number_parameters 321
_refine_ls_number_reflns 5557
_refine_ls_number_restraints 0
_refine_ls_restrained_S_all 1.099
_refine_ls_R_factor_all 0.0661
_refine_ls_R_factor_gt 0.0579
_refine_ls_shift/su_max 0.001
_refine_ls_shift/su_mean 0.000
_refine_ls_structure_factor_coef Fsqd
_refine_ls_weighting_details 'w=1/[\s^2^(Fo^2^)+(0.0526P)^2^+3.0556P] where P=(Fo^2^+2Fc^2^)/3'
_refine_ls_weighting_scheme calc
_refine_ls_wR_factor_gt 0.1592
_refine_ls_wR_factor_ref 0.1638
_reflns_number_gt 4740
_reflns_number_total 5557
_reflns_threshold_expression 'I > 2\s(I)'
_cod_data_source_file jp2006.cif
_cod_data_source_block I
_cod_original_sg_symbol_H-M 'P 21/c'
_cod_database_code 2023145
_shelx_space_group_comment
;
The symmetry employed for this shelxl refinement is uniquely defined
by the following loop, which should always be used as a source of
symmetry information in preference to the above space-group names.
They are only intended as comments.
;

loop_
_space_group_symop_operation_xyz
'x, y, z'
'-x, y+1/2, -z+1/2'
'-x, -y, -z'
'x, -y-1/2, z-1/2'

loop_
_atom_site_type_symbol
_atom_site_label
_atom_site_fract_x
_atom_site_fract_y
_atom_site_fract_z
_atom_site_U_iso_or_equiv
_atom_site_adp_type
_atom_site_calc_flag
_atom_site_occupancy
_atom_site_disorder_assembly
_atom_site_disorder_group
Co Co1 0.75009(3) 0.27830(5) 0.72802(3) 0.0598(2) Uani d 1 . .
N N1 0.83018(19) 0.4369(4) 0.7493(2) 0.0687(8) Uani d 1 . .
C C1 0.8514(2) 0.5485(4) 0.7635(3) 0.0700(10) Uani d 1 . .
S S1 0.88072(10) 0.70552(14) 0.78286(16) 0.1355(8) Uani d 1 . .
N N2 0.6711(2) 0.1190(3) 0.7075(2) 0.0706(9) Uani d 1 . .
C C2 0.6392(2) 0.0154(4) 0.6866(2) 0.0627(9) Uani d 1 . .
S S2 0.59471(9) -0.12915(13) 0.65766(9) 0.0953(4) Uani d 1 . .
N N11 0.81009(18) 0.1530(3) 0.6687(2) 0.0631(8) Uani d 1 . .
C C11 0.7743(2) 0.0719(4) 0.5998(3) 0.0734(11) Uani d 1 . .
H H11 0.719864 0.073772 0.573384 0.088 Uiso calc 1 . .
C C12 0.8125(3) -0.0137(5) 0.5657(3) 0.0798(12) Uani d 1 . .
H H12 0.784522 -0.067672 0.515937 0.096 Uiso calc 1 . .
C C13 0.8911(3) -0.0219(4) 0.6033(3) 0.0773(11) Uani d 1 . .
C C14 0.9283(2) 0.0599(5) 0.6740(3) 0.0729(11) Uani d 1 . .
H H14 0.982624 0.057449 0.702150 0.087 Uiso calc 1 . .
C C15 0.8869(2) 0.1452(4) 0.7040(2) 0.0674(10) Uani d 1 . .
H H15 0.914097 0.202117 0.752488 0.081 Uiso calc 1 . .
C C16 0.9359(4) -0.1151(6) 0.5673(4) 0.114(2) Uani d 1 . .
H H16A 0.943638 -0.204637 0.596216 0.171 Uiso calc 1 . .
H H16B 0.985779 -0.073434 0.578040 0.171 Uiso calc 1 . .
H H16C 0.907147 -0.127082 0.504637 0.171 Uiso calc 1 . .
N N21 0.69095(18) 0.4019(3) 0.7907(2) 0.0618(7) Uani d 1 . .
C C21 0.6878(2) 0.5394(4) 0.7865(3) 0.0666(10) Uani d 1 . .
H H21 0.711052 0.584993 0.753049 0.080 Uiso calc 1 . .
C C22 0.6527(2) 0.6173(4) 0.8283(3) 0.0705(10) Uani d 1 . .
H H22 0.652627 0.714535 0.823941 0.085 Uiso calc 1 . .
C C23 0.6172(2) 0.5543(4) 0.8771(3) 0.0678(10) Uani d 1 . .
C C24 0.6202(3) 0.4139(4) 0.8810(3) 0.0708(10) Uani d 1 . .
H H24 0.596838 0.365610 0.913386 0.085 Uiso calc 1 . .
C C25 0.6572(2) 0.3426(4) 0.8376(3) 0.0681(10) Uani d 1 . .
H H25 0.658601 0.245226 0.841550 0.082 Uiso calc 1 . .
C C26 0.5760(3) 0.6355(5) 0.9219(3) 0.0942(15) Uani d 1 . .
H H26A 0.579480 0.733587 0.911053 0.141 Uiso calc 1 . .
H H26B 0.599684 0.617846 0.984604 0.141 Uiso calc 1 . .
H H26C 0.522031 0.607787 0.899158 0.141 Uiso calc 1 . .
N N31 0.82027(19) 0.1859(3) 0.8531(2) 0.0627(8) Uani d 1 . .
C C31 0.8626(3) 0.2631(4) 0.9211(3) 0.0714(11) Uani d 1 . .
H H31 0.861677 0.359849 0.913605 0.086 Uiso calc 1 . .
C C32 0.9076(3) 0.2104(4) 1.0015(3) 0.0767(12) Uani d 1 . .
H H32 0.937495 0.270155 1.047220 0.092 Uiso calc 1 . .
C C33 0.9093(3) 0.0714(4) 1.0156(3) 0.0715(10) Uani d 1 . .
C C34 0.8663(3) -0.0092(4) 0.9449(3) 0.0780(12) Uani d 1 . .
H H34 0.866465 -0.106195 0.950902 0.094 Uiso calc 1 . .
C C35 0.8234(2) 0.0505(4) 0.8662(3) 0.0709(11) Uani d 1 . .
H H35 0.794590 -0.007362 0.818849 0.085 Uiso calc 1 . .
C C36 0.9558(3) 0.0107(5) 1.1038(3) 0.0936(15) Uani d 1 . .
H H36A 0.979077 0.084740 1.145571 0.140 Uiso calc 1 . .
H H36B 0.996251 -0.047877 1.099818 0.140 Uiso calc 1 . .
H H36C 0.922411 -0.044334 1.123206 0.140 Uiso calc 1 . .
N N41 0.67845(18) 0.3624(3) 0.6016(2) 0.0622(8) Uani d 1 . .
C C41 0.6027(2) 0.3398(4) 0.5677(2) 0.0625(9) Uani d 1 . .
H H41 0.580692 0.296345 0.603153 0.075 Uiso calc 1 . .
C C42 0.5553(2) 0.3761(4) 0.4845(3) 0.0641(9) Uani d 1 . .
H H42 0.501995 0.356864 0.463767 0.077 Uiso calc 1 . .
C C43 0.5844(2) 0.4403(4) 0.4309(2) 0.0675(10) Uani d 1 . .
C C44 0.6623(3) 0.4658(4) 0.4658(3) 0.0716(10) Uani d 1 . .
H H44 0.685217 0.510643 0.431756 0.086 Uiso calc 1 . .
C C45 0.7068(2) 0.4263(4) 0.5496(3) 0.0676(10) Uani d 1 . .
H H45 0.760195 0.445089 0.571864 0.081 Uiso calc 1 . .
C C46 0.5336(3) 0.4760(5) 0.3387(3) 0.0888(14) Uani d 1 . .
H H46A 0.561211 0.537278 0.314717 0.133 Uiso calc 1 . .
H H46B 0.487385 0.522127 0.337480 0.133 Uiso calc 1 . .
H H46C 0.519184 0.391905 0.303875 0.133 Uiso calc 1 . .

loop_
_atom_site_aniso_label
_atom_site_aniso_U_11
_atom_site_aniso_U_22
_atom_site_aniso_U_33
_atom_site_aniso_U_12
_atom_site_aniso_U_13
_atom_site_aniso_U_23
Co1 0.0631(3) 0.0557(3) 0.0541(3) -0.0041(2) 0.0163(2) 0.0001(2)
N1 0.0677(19) 0.064(2) 0.067(2) -0.0042(16) 0.0191(16) 0.0020(16)
C1 0.062(2) 0.063(2) 0.079(3) -0.0027(19) 0.021(2) -0.004(2)
S1 0.0977(11) 0.0653(8) 0.239(2) -0.0171(7) 0.0625(13) -0.0333(10)
N2 0.075(2) 0.0621(19) 0.068(2) -0.0067(17) 0.0203(17) 0.0009(16)
C2 0.066(2) 0.062(2) 0.053(2) -0.0015(18) 0.0160(17) 0.0060(17)
S2 0.1259(11) 0.0697(7) 0.0837(8) -0.0312(7) 0.0345(8) -0.0084(6)
N11 0.0613(18) 0.0658(19) 0.0539(17) -0.0028(15) 0.0141(14) -0.0015(14)
C11 0.068(2) 0.077(3) 0.065(2) -0.004(2) 0.0153(19) -0.014(2)
C12 0.089(3) 0.067(3) 0.073(3) -0.003(2) 0.022(2) -0.015(2)
C13 0.091(3) 0.059(2) 0.080(3) 0.012(2) 0.033(2) 0.006(2)
C14 0.068(2) 0.078(3) 0.066(2) 0.007(2) 0.020(2) 0.012(2)
C15 0.067(2) 0.073(2) 0.053(2) -0.0020(19) 0.0145(18) -0.0006(18)
C16 0.131(5) 0.093(4) 0.125(5) 0.032(3) 0.058(4) -0.008(3)
N21 0.0658(18) 0.0588(17) 0.0574(17) -0.0020(14) 0.0207(15) 0.0045(14)
C21 0.073(2) 0.057(2) 0.068(2) 0.0022(18) 0.026(2) 0.0085(18)
C22 0.080(3) 0.058(2) 0.070(2) 0.0021(19) 0.026(2) 0.0033(18)
C23 0.075(2) 0.066(2) 0.059(2) 0.0032(19) 0.0232(19) 0.0008(18)
C24 0.082(3) 0.070(2) 0.062(2) 0.001(2) 0.030(2) 0.0066(19)
C25 0.079(3) 0.058(2) 0.065(2) -0.0021(19) 0.026(2) 0.0065(18)
C26 0.121(4) 0.079(3) 0.097(4) 0.003(3) 0.057(3) -0.009(3)
N31 0.0714(19) 0.0558(17) 0.0531(17) -0.0022(15) 0.0164(15) -0.0030(14)
C31 0.096(3) 0.056(2) 0.052(2) 0.001(2) 0.019(2) -0.0023(17)
C32 0.094(3) 0.071(3) 0.053(2) 0.002(2) 0.016(2) -0.0047(19)
C33 0.080(3) 0.070(2) 0.057(2) 0.008(2) 0.0187(19) 0.0062(19)
C34 0.085(3) 0.060(2) 0.073(3) 0.002(2) 0.013(2) 0.010(2)
C35 0.078(3) 0.055(2) 0.066(2) 0.0002(19) 0.013(2) 0.0036(18)
C36 0.106(4) 0.091(3) 0.061(3) 0.007(3) 0.010(2) 0.017(2)
N41 0.0608(17) 0.0644(18) 0.0550(17) -0.0005(14) 0.0161(14) 0.0022(14)
C41 0.062(2) 0.062(2) 0.059(2) -0.0001(17) 0.0191(17) 0.0001(17)
C42 0.060(2) 0.061(2) 0.062(2) 0.0016(17) 0.0150(17) -0.0054(17)
C43 0.074(2) 0.063(2) 0.056(2) 0.0111(19) 0.0151(19) -0.0039(17)
C44 0.080(3) 0.069(2) 0.064(2) 0.000(2) 0.026(2) 0.0048(19)
C45 0.064(2) 0.070(2) 0.064(2) -0.0034(19) 0.0199(19) 0.0067(19)
C46 0.092(3) 0.100(3) 0.057(2) 0.019(3) 0.011(2) 0.005(2)

loop_
_atom_type_symbol
_atom_type_description
_atom_type_scat_dispersion_real
_atom_type_scat_dispersion_imag
_atom_type_scat_source
C C 0.0033 0.0016 'International Tables Vol C Tables 4.2.6.8 and 6.1.1.4'
H H 0.0000 0.0000 'International Tables Vol C Tables 4.2.6.8 and 6.1.1.4'
Co Co 0.3494 0.9721 'International Tables Vol C Tables 4.2.6.8 and 6.1.1.4'
N N 0.0061 0.0033 'International Tables Vol C Tables 4.2.6.8 and 6.1.1.4'
S S 0.1246 0.1234 'International Tables Vol C Tables 4.2.6.8 and 6.1.1.4'

loop_
_geom_angle_atom_site_label_1
_geom_angle_atom_site_label_2
_geom_angle_atom_site_label_3
_geom_angle_site_symmetry_1
_geom_angle_site_symmetry_3
_geom_angle
_geom_angle_publ_flag
N2 Co1 N1 . . 179.47(14) y
N2 Co1 N11 . . 88.91(13) y
N1 Co1 N11 . . 90.82(13) y
N2 Co1 N41 . . 89.29(12) y
N1 Co1 N41 . . 91.17(12) y
N11 Co1 N41 . . 90.33(12) y
N2 Co1 N21 . . 90.86(13) y
N1 Co1 N21 . . 89.41(13) y
N11 Co1 N21 . . 178.63(12) y
N41 Co1 N21 . . 91.01(12) y
N2 Co1 N31 . . 88.72(13) y
N1 Co1 N31 . . 90.82(12) y
N11 Co1 N31 . . 88.60(12) y
N41 Co1 N31 . . 177.75(12) y
N21 Co1 N31 . . 90.05(12) y
C1 N1 Co1 . . 154.4(3) ?
N1 C1 S1 . . 179.7(5) ?
C2 N2 Co1 . . 162.3(4) ?
N2 C2 S2 . . 180.0(5) ?
C11 N11 C15 . . 115.9(4) ?
C11 N11 Co1 . . 123.2(3) ?
C15 N11 Co1 . . 120.7(3) ?
N11 C11 C12 . . 123.0(4) ?
N11 C11 H11 . . 118.5 ?
C12 C11 H11 . . 118.5 ?
C11 C12 C13 . . 120.3(4) ?
C11 C12 H12 . . 119.9 ?
C13 C12 H12 . . 119.9 ?
C14 C13 C12 . . 117.2(4) ?
C14 C13 C16 . . 120.7(5) ?
C12 C13 C16 . . 122.0(5) ?
C13 C14 C15 . . 119.7(4) ?
C13 C14 H14 . . 120.2 ?
C15 C14 H14 . . 120.2 ?
N11 C15 C14 . . 123.8(4) ?
N11 C15 H15 . . 118.1 ?
C14 C15 H15 . . 118.1 ?
C13 C16 H16A . . 109.5 ?
C13 C16 H16B . . 109.5 ?
H16A C16 H16B . . 109.5 ?
C13 C16 H16C . . 109.5 ?
H16A C16 H16C . . 109.5 ?
H16B C16 H16C . . 109.5 ?
C25 N21 C21 . . 116.4(4) ?
C25 N21 Co1 . . 120.5(3) ?
C21 N21 Co1 . . 123.2(3) ?
N21 C21 C22 . . 123.1(4) ?
N21 C21 H21 . . 118.5 ?
C22 C21 H21 . . 118.5 ?
C21 C22 C23 . . 120.2(4) ?
C21 C22 H22 . . 119.9 ?
C23 C22 H22 . . 119.9 ?
C24 C23 C22 . . 116.6(4) ?
C24 C23 C26 . . 121.4(4) ?
C22 C23 C26 . . 122.0(4) ?
C23 C24 C25 . . 119.8(4) ?
C23 C24 H24 . . 120.1 ?
C25 C24 H24 . . 120.1 ?
N21 C25 C24 . . 124.0(4) ?
N21 C25 H25 . . 118.0 ?
C24 C25 H25 . . 118.0 ?
C23 C26 H26A . . 109.5 ?
C23 C26 H26B . . 109.5 ?
H26A C26 H26B . . 109.5 ?
C23 C26 H26C . . 109.5 ?
H26A C26 H26C . . 109.5 ?
H26B C26 H26C . . 109.5 ?
C35 N31 C31 . . 116.4(3) ?
C35 N31 Co1 . . 122.4(3) ?
C31 N31 Co1 . . 121.2(3) ?
N31 C31 C32 . . 123.7(4) ?
N31 C31 H31 . . 118.2 ?
C32 C31 H31 . . 118.2 ?
C33 C32 C31 . . 120.0(4) ?
C33 C32 H32 . . 120.0 ?
C31 C32 H32 . . 120.0 ?
C32 C33 C34 . . 116.5(4) ?
C32 C33 C36 . . 121.3(4) ?
C34 C33 C36 . . 122.2(4) ?
C35 C34 C33 . . 120.3(4) ?
C35 C34 H34 . . 119.8 ?
C33 C34 H34 . . 119.8 ?
N31 C35 C34 . . 123.1(4) ?
N31 C35 H35 . . 118.4 ?
C34 C35 H35 . . 118.4 ?
C33 C36 H36A . . 109.5 ?
C33 C36 H36B . . 109.5 ?
H36A C36 H36B . . 109.5 ?
C33 C36 H36C . . 109.5 ?
H36A C36 H36C . . 109.5 ?
H36B C36 H36C . . 109.5 ?
C41 N41 C45 . . 116.2(3) ?
C41 N41 Co1 . . 120.2(3) ?
C45 N41 Co1 . . 123.3(3) ?
N41 C41 C42 . . 123.4(4) ?
N41 C41 H41 . . 118.3 ?
C42 C41 H41 . . 118.3 ?
C41 C42 C43 . . 120.5(4) ?
C41 C42 H42 . . 119.8 ?
C43 C42 H42 . . 119.8 ?
C42 C43 C44 . . 116.5(4) ?
C42 C43 C46 . . 121.0(4) ?
C44 C43 C46 . . 122.5(4) ?
C45 C44 C43 . . 120.2(4) ?
C45 C44 H44 . . 119.9 ?
C43 C44 H44 . . 119.9 ?
N41 C45 C44 . . 123.3(4) ?
N41 C45 H45 . . 118.4 ?
C44 C45 H45 . . 118.4 ?
C43 C46 H46A . . 109.5 ?
C43 C46 H46B . . 109.5 ?
H46A C46 H46B . . 109.5 ?
C43 C46 H46C . . 109.5 ?
H46A C46 H46C . . 109.5 ?
H46B C46 H46C . . 109.5 ?

loop_
_geom_bond_atom_site_label_1
_geom_bond_atom_site_label_2
_geom_bond_site_symmetry_2
_geom_bond_distance
_geom_bond_publ_flag
Co1 N2 . 2.091(3) y
Co1 N1 . 2.097(3) y
Co1 N11 . 2.162(3) y
Co1 N41 . 2.173(3) y
Co1 N21 . 2.180(3) y
Co1 N31 . 2.183(3) y
N1 C1 . 1.151(5) ?
C1 S1 . 1.616(4) ?
N2 C2 . 1.158(5) ?
C2 S2 . 1.614(4) ?
N11 C11 . 1.341(5) ?
N11 C15 . 1.342(5) ?
C11 C12 . 1.370(6) ?
C11 H11 . 0.9500 ?
C12 C13 . 1.375(6) ?
C12 H12 . 0.9500 ?
C13 C14 . 1.368(6) ?
C13 C16 . 1.523(7) ?
C14 C15 . 1.370(6) ?
C14 H14 . 0.9500 ?
C15 H15 . 0.9500 ?
C16 H16A . 0.9800 ?
C16 H16B . 0.9800 ?
C16 H16C . 0.9800 ?
N21 C25 . 1.327(5) ?
N21 C21 . 1.341(5) ?
C21 C22 . 1.372(6) ?
C21 H21 . 0.9500 ?
C22 C23 . 1.392(6) ?
C22 H22 . 0.9500 ?
C23 C24 . 1.369(6) ?
C23 C26 . 1.506(6) ?
C24 C25 . 1.384(6) ?
C24 H24 . 0.9500 ?
C25 H25 . 0.9500 ?
C26 H26A . 0.9800 ?
C26 H26B . 0.9800 ?
C26 H26C . 0.9800 ?
N31 C35 . 1.334(5) ?
N31 C31 . 1.336(5) ?
C31 C32 . 1.376(6) ?
C31 H31 . 0.9500 ?
C32 C33 . 1.372(6) ?
C32 H32 . 0.9500 ?
C33 C34 . 1.385(6) ?
C33 C36 . 1.509(6) ?
C34 C35 . 1.375(5) ?
C34 H34 . 0.9500 ?
C35 H35 . 0.9500 ?
C36 H36A . 0.9800 ?
C36 H36B . 0.9800 ?
C36 H36C . 0.9800 ?
N41 C41 . 1.340(5) ?
N41 C45 . 1.345(5) ?
C41 C42 . 1.373(5) ?
C41 H41 . 0.9500 ?
C42 C43 . 1.378(6) ?
C42 H42 . 0.9500 ?
C43 C44 . 1.382(6) ?
C43 C46 . 1.501(5) ?
C44 C45 . 1.376(5) ?
C44 H44 . 0.9500 ?
C45 H45 . 0.9500 ?
C46 H46A . 0.9800 ?
C46 H46B . 0.9800 ?
C46 H46C . 0.9800 ?

loop_
_geom_hbond_atom_site_label_D
_geom_hbond_atom_site_label_H
_geom_hbond_atom_site_label_A
_geom_hbond_site_symmetry_A
_geom_hbond_distance_DH
_geom_hbond_distance_HA
_geom_hbond_distance_DA
_geom_hbond_angle_DHA
C14 H14 S1 2_746 0.95 2.89 3.692(5) 142.4
C22 H22 S2 1_565 0.95 2.98 3.604(4) 124.8
C25 H25 N2 . 0.95 2.65 3.164(6) 114.3
C31 H31 N1 . 0.95 2.68 3.181(5) 113.5
C35 H35 N2 . 0.95 2.65 3.129(5) 111.6
C41 H41 N2 . 0.95 2.57 3.062(5) 112.5

loop_
_geom_torsion_atom_site_label_1
_geom_torsion_atom_site_label_2
_geom_torsion_atom_site_label_3
_geom_torsion_atom_site_label_4
_geom_torsion_site_symmetry_1
_geom_torsion_site_symmetry_2
_geom_torsion_site_symmetry_3
_geom_torsion_site_symmetry_4
_geom_torsion
_geom_torsion_publ_flag
C15 N11 C11 C12 . . . . -0.6(6) ?
Co1 N11 C11 C12 . . . . -175.9(3) ?
N11 C11 C12 C13 . . . . 1.5(7) ?
C11 C12 C13 C14 . . . . -1.0(7) ?
C11 C12 C13 C16 . . . . -179.7(5) ?
C12 C13 C14 C15 . . . . -0.2(6) ?
C16 C13 C14 C15 . . . . 178.5(4) ?
C11 N11 C15 C14 . . . . -0.7(6) ?
Co1 N11 C15 C14 . . . . 174.7(3) ?
C13 C14 C15 N11 . . . . 1.1(7) ?
C25 N21 C21 C22 . . . . 0.5(6) ?
Co1 N21 C21 C22 . . . . -177.8(3) ?
N21 C21 C22 C23 . . . . -0.8(6) ?
C21 C22 C23 C24 . . . . 0.5(6) ?
C21 C22 C23 C26 . . . . -178.2(4) ?
C22 C23 C24 C25 . . . . 0.0(6) ?
C26 C23 C24 C25 . . . . 178.7(4) ?
C21 N21 C25 C24 . . . . 0.0(6) ?
Co1 N21 C25 C24 . . . . 178.4(3) ?
C23 C24 C25 N21 . . . . -0.3(7) ?
C35 N31 C31 C32 . . . . -0.3(7) ?
Co1 N31 C31 C32 . . . . 179.7(4) ?
N31 C31 C32 C33 . . . . -1.4(8) ?
C31 C32 C33 C34 . . . . 2.3(7) ?
C31 C32 C33 C36 . . . . -177.9(5) ?
C32 C33 C34 C35 . . . . -1.5(7) ?
C36 C33 C34 C35 . . . . 178.6(5) ?
C31 N31 C35 C34 . . . . 1.1(7) ?
Co1 N31 C35 C34 . . . . -178.9(4) ?
C33 C34 C35 N31 . . . . -0.2(8) ?
C45 N41 C41 C42 . . . . 1.2(6) ?
Co1 N41 C41 C42 . . . . -172.4(3) ?
N41 C41 C42 C43 . . . . -0.5(6) ?
C41 C42 C43 C44 . . . . -0.4(6) ?
C41 C42 C43 C46 . . . . 177.8(4) ?
C42 C43 C44 C45 . . . . 0.6(6) ?
C46 C43 C44 C45 . . . . -177.5(4) ?
C41 N41 C45 C44 . . . . -0.9(6) ?
Co1 N41 C45 C44 . . . . 172.4(3) ?
C43 C44 C45 N41 . . . . 0.0(7) ?
